data_4068637
loop_
_publ_author_name
'Koutsantonis, George A.'
'Jenkins, Gareth I.'
'Schauer, Phil A.'
'Szczepaniak, Barbara'
'Skelton, Brian W.'
'Tan, Colin'
'White, Allan H.'

_publ_section_title
;
 Coordinating Tectons: Bipyridyl-Terminated Group 8 Alkynyl Complexes
;
_journal_issue 7
_journal_name_full Organometallics
_journal_page_first 2195
_journal_paper_doi 10.1021/om800992p
_journal_volume 28
_journal_year 2009
_chemical_absolute_configuration ad
_chemical_formula_moiety 'C70 H56 N2 P4 Ru, 2(C7 H8)'
_chemical_formula_sum 'C84 H72 N2 P4 Ru'
_chemical_formula_weight 1334.39
_chemical_name_systematic
;
 ?
;
_space_group_IT_number 19
_symmetry_cell_setting orthorhombic
_symmetry_space_group_name_Hall 'P 2ac 2ab'
_symmetry_space_group_name_H-M 'P 21 21 21'
_atom_sites_solution_hydrogens geom
_atom_sites_solution_primary direct
_atom_sites_solution_secondary difmap
_audit_creation_date 2008-03-10T15:18:07-00:00
_audit_creation_method 'WinGX routine CIF_UPDATE'
_cell_angle_alpha 90
_cell_angle_beta 90
_cell_angle_gamma 90
_cell_formula_units_Z 4
_cell_length_a 9.60350(10)
_cell_length_b 22.33500(10)
_cell_length_c 30.8769(2)
_cell_measurement_reflns_used 31026
_cell_measurement_temperature 100(2)
_cell_measurement_theta_max 67.0507
_cell_measurement_theta_min 2.44
_cell_volume 6622.92(9)
_computing_cell_refinement
;
        CrysAlis RED, Oxford Diffraction Ltd.,
        Version 1.171.32.5 (release 08-05-2007 CrysAlis171 .NET)
        (compiled May  8 2007,13:10:02)
;
_computing_data_collection
;
        CrysAlis CCD, Oxford Diffraction Ltd.,
        Version 1.171.32.5 (release 08-05-2007 CrysAlis171 .NET)
        (compiled May  8 2007,13:10:02)
;
_computing_data_reduction
;
        CrysAlis RED, Oxford Diffraction Ltd.,
        Version 1.171.32.5 (release 08-05-2007 CrysAlis171 .NET)
        (compiled May  8 2007,13:10:02)
;
_computing_structure_refinement 'SHELXL-97 (Sheldrick, 1997)'
_diffrn_ambient_temperature 100(2)
_diffrn_detector_area_resol_mean 10.4738
_diffrn_measured_fraction_theta_full 0.999
_diffrn_measured_fraction_theta_max 0.999
_diffrn_measurement_device_type
;
 Oxford Diffraction Gemini diffractometer
;
_diffrn_measurement_method '\f and \w scans'
_diffrn_orient_matrix_UB_11 -0.0206605027
_diffrn_orient_matrix_UB_12 0.0129543244
_diffrn_orient_matrix_UB_13 -0.0485722827
_diffrn_orient_matrix_UB_21 -0.0914606382
_diffrn_orient_matrix_UB_22 -0.056229259
_diffrn_orient_matrix_UB_23 -0.0041424843
_diffrn_orient_matrix_UB_31 -0.1300354464
_diffrn_orient_matrix_UB_32 0.0374878513
_diffrn_orient_matrix_UB_33 0.0105903701
_diffrn_radiation_monochromator graphite
_diffrn_radiation_type CuK\a
_diffrn_radiation_wavelength 1.54184
_diffrn_reflns_av_R_equivalents 0.0796
_diffrn_reflns_av_unetI/netI 0.0431
_diffrn_reflns_limit_h_max 11
_diffrn_reflns_limit_h_min -11
_diffrn_reflns_limit_k_max 26
_diffrn_reflns_limit_k_min -26
_diffrn_reflns_limit_l_max 36
_diffrn_reflns_limit_l_min -36
_diffrn_reflns_number 84942
_diffrn_reflns_theta_full 67.2
_diffrn_reflns_theta_max 67.2
_diffrn_reflns_theta_min 2.44
_exptl_absorpt_coefficient_mu 3.199
_exptl_absorpt_correction_T_max 0.88293
_exptl_absorpt_correction_T_min 0.81613
_exptl_absorpt_correction_type analytical
_exptl_absorpt_process_details
;
        CrysAlis RED, Oxford Diffraction Ltd.,
        Version 1.171.32.5 (release 08-05-2007 CrysAlis171 .NET)
        (compiled May  8 2007,13:10:02)
        Empirical absorption correction using spherical harmonics,
 implemented in SCALE3 ABSPACK scaling algorithm.
;
_exptl_crystal_colour red-orange
_exptl_crystal_density_diffrn 1.338
_exptl_crystal_density_method 'not measured'
_exptl_crystal_description plate
_exptl_crystal_F_000 2776
_exptl_crystal_size_max 0.082
_exptl_crystal_size_mid 0.078
_exptl_crystal_size_min 0.034
_refine_diff_density_max 1.892
_refine_diff_density_min -0.467
_refine_diff_density_rms 0.089
_refine_ls_abs_structure_details 'Flack H D (1983), Acta Cryst. A39, 876-881'
_refine_ls_abs_structure_Flack -0.022(10)
_refine_ls_extinction_method none
_refine_ls_goodness_of_fit_ref 1.036
_refine_ls_hydrogen_treatment constr
_refine_ls_matrix_type full
_refine_ls_number_parameters 787
_refine_ls_number_reflns 11797
_refine_ls_number_restraints 0
_refine_ls_restrained_S_all 1.036
_refine_ls_R_factor_all 0.0578
_refine_ls_R_factor_gt 0.0457
_refine_ls_shift/su_max 0.004
_refine_ls_shift/su_mean 0
_refine_ls_structure_factor_coef Fsqd
_refine_ls_weighting_details 'calc w=1/[\s^2^(Fo^2^)+(0.0907P)^2^+0.0000P] where P=(Fo^2^+2Fc^2^)/3'
_refine_ls_weighting_scheme calc
_refine_ls_wR_factor_gt 0.1273
_refine_ls_wR_factor_ref 0.1322
_reflns_number_gt 9475
_reflns_number_total 11797
_reflns_threshold_expression I>2sigma(I)
_cod_data_source_file om800992p_si_002.cif
_cod_data_source_block gk235
_cod_database_code 4068637

loop_
_symmetry_equiv_pos_as_xyz
'x, y, z'
'-x+1/2, -y, z+1/2'
'x+1/2, -y+1/2, -z'
'-x, y+1/2, -z+1/2'

loop_
_atom_site_label
_atom_site_type_symbol
_atom_site_fract_x
_atom_site_fract_y
_atom_site_fract_z
_atom_site_U_iso_or_equiv
_atom_site_adp_type
_atom_site_occupancy
_atom_site_symmetry_multiplicity
_atom_site_calc_flag
_atom_site_refinement_flags
Ru1 Ru 0.25281(4) 0.616646(13) 0.749622(14) 0.02564(10) Uani 1 1 d .
P1 P 0.42619(12) 0.64560(5) 0.79785(4) 0.0292(3) Uani 1 1 d .
C111 C 0.4450(5) 0.6029(2) 0.84774(16) 0.0331(11) Uani 1 1 d .
C112 C 0.3444(6) 0.6120(2) 0.87954(18) 0.0410(13) Uani 1 1 d .
H112 H 0.2724 0.6405 0.8749 0.049 Uiso 1 1 calc R
C113 C 0.3485(7) 0.5801(3) 0.91757(19) 0.0512(15) Uani 1 1 d .
H113 H 0.28 0.5867 0.9392 0.061 Uiso 1 1 calc R
C114 C 0.4515(7) 0.5385(3) 0.9242(2) 0.0544(16) Uani 1 1 d .
H114 H 0.454 0.5168 0.9507 0.065 Uiso 1 1 calc R
C115 C 0.5502(6) 0.5281(3) 0.8935(2) 0.0462(14) Uani 1 1 d .
H115 H 0.6205 0.4989 0.8984 0.055 Uiso 1 1 calc R
C116 C 0.5479(6) 0.5602(2) 0.85511(18) 0.0389(12) Uani 1 1 d .
H116 H 0.617 0.5531 0.8337 0.047 Uiso 1 1 calc R
C121 C 0.4731(5) 0.7213(2) 0.81562(17) 0.0340(11) Uani 1 1 d .
C122 C 0.4030(6) 0.7707(2) 0.80007(18) 0.0395(12) Uani 1 1 d .
H122 H 0.3282 0.7659 0.7802 0.047 Uiso 1 1 calc R
C123 C 0.4427(6) 0.8281(2) 0.81368(19) 0.0471(14) Uani 1 1 d .
H123 H 0.3922 0.8621 0.804 0.057 Uiso 1 1 calc R
C124 C 0.5541(7) 0.8352(2) 0.8409(2) 0.0542(16) Uani 1 1 d .
H124 H 0.583 0.8743 0.8492 0.065 Uiso 1 1 calc R
C125 C 0.6242(6) 0.7859(2) 0.8563(2) 0.0479(15) Uani 1 1 d .
H125 H 0.7005 0.791 0.8756 0.058 Uiso 1 1 calc R
C126 C 0.5844(5) 0.7293(2) 0.84404(18) 0.0389(12) Uani 1 1 d .
H126 H 0.633 0.6955 0.855 0.047 Uiso 1 1 calc R
C10 C 0.5685(5) 0.62219(18) 0.76173(15) 0.0291(11) Uani 1 1 d .
H10A H 0.6466 0.603 0.7774 0.035 Uiso 1 1 calc R
H10B H 0.6034 0.6552 0.7433 0.035 Uiso 1 1 calc R
P2 P 0.45958(12) 0.56767(5) 0.73154(4) 0.0286(3) Uani 1 1 d .
C211 C 0.5249(4) 0.49624(17) 0.75275(19) 0.0288(10) Uani 1 1 d .
C212 C 0.4452(5) 0.4588(2) 0.77849(16) 0.0329(11) Uani 1 1 d .
H212 H 0.3499 0.4679 0.7835 0.039 Uiso 1 1 calc R
C213 C 0.5035(5) 0.4084(2) 0.79684(17) 0.0355(11) Uani 1 1 d .
H213 H 0.4481 0.3831 0.8145 0.043 Uiso 1 1 calc R
C214 C 0.6428(5) 0.3945(2) 0.78966(18) 0.0349(12) Uani 1 1 d .
H214 H 0.6823 0.3597 0.8024 0.042 Uiso 1 1 calc R
C215 C 0.7239(5) 0.4315(2) 0.76387(16) 0.0348(11) Uani 1 1 d .
H215 H 0.819 0.4221 0.7587 0.042 Uiso 1 1 calc R
C216 C 0.6653(5) 0.48167(19) 0.74583(19) 0.0325(11) Uani 1 1 d .
H216 H 0.721 0.5071 0.7283 0.039 Uiso 1 1 calc R
C221 C 0.5182(5) 0.5619(2) 0.67545(17) 0.0328(11) Uani 1 1 d .
C222 C 0.5981(5) 0.6051(2) 0.65512(16) 0.0313(11) Uani 1 1 d .
H222 H 0.6304 0.6387 0.6711 0.038 Uiso 1 1 calc R
C223 C 0.6314(6) 0.5999(3) 0.61159(19) 0.0426(13) Uani 1 1 d .
H223 H 0.6892 0.6291 0.5982 0.051 Uiso 1 1 calc R
C224 C 0.5810(6) 0.5529(3) 0.58796(19) 0.0473(14) Uani 1 1 d .
H224 H 0.6004 0.5501 0.5579 0.057 Uiso 1 1 calc R
C225 C 0.5007(6) 0.5091(3) 0.6084(2) 0.0453(14) Uani 1 1 d .
H225 H 0.4665 0.4761 0.5922 0.054 Uiso 1 1 calc R
C226 C 0.4714(6) 0.5137(2) 0.65134(18) 0.0391(12) Uani 1 1 d .
H226 H 0.4179 0.4833 0.665 0.047 Uiso 1 1 calc R
P3 P 0.08006(12) 0.58826(5) 0.70129(4) 0.0267(3) Uani 1 1 d .
C311 C 0.0308(5) 0.5127(2) 0.68417(16) 0.0301(11) Uani 1 1 d .
C312 C -0.0851(5) 0.5054(2) 0.65736(17) 0.0367(12) Uani 1 1 d .
H312 H -0.1347 0.5396 0.6476 0.044 Uiso 1 1 calc R
C313 C -0.1289(6) 0.4485(2) 0.64469(19) 0.0435(13) Uani 1 1 d .
H313 H -0.2096 0.4436 0.6272 0.052 Uiso 1 1 calc R
C314 C -0.0527(7) 0.3991(2) 0.65800(19) 0.0490(15) Uani 1 1 d .
H314 H -0.0805 0.3603 0.649 0.059 Uiso 1 1 calc R
C315 C 0.0632(7) 0.4055(2) 0.6843(2) 0.0517(15) Uani 1 1 d .
H315 H 0.1144 0.3712 0.6931 0.062 Uiso 1 1 calc R
C316 C 0.1051(6) 0.4626(2) 0.69785(17) 0.0388(12) Uani 1 1 d .
H316 H 0.1836 0.4671 0.7163 0.047 Uiso 1 1 calc R
C321 C 0.0664(5) 0.6288(2) 0.65019(16) 0.0293(10) Uani 1 1 d .
C322 C -0.0338(5) 0.6725(2) 0.64083(17) 0.0357(11) Uani 1 1 d .
H322 H -0.1031 0.6823 0.6616 0.043 Uiso 1 1 calc R
C323 C -0.0316(6) 0.7014(2) 0.60104(18) 0.0409(13) Uani 1 1 d .
H323 H -0.1007 0.7306 0.5947 0.049 Uiso 1 1 calc R
C324 C 0.0700(6) 0.6884(2) 0.57024(18) 0.0443(13) Uani 1 1 d .
H324 H 0.0699 0.7077 0.5428 0.053 Uiso 1 1 calc R
C325 C 0.1718(7) 0.6465(3) 0.58067(19) 0.0499(14) Uani 1 1 d .
H325 H 0.2441 0.6383 0.5605 0.06 Uiso 1 1 calc R
C326 C 0.1694(6) 0.6169(2) 0.61958(18) 0.0426(13) Uani 1 1 d .
H326 H 0.2389 0.5879 0.6257 0.051 Uiso 1 1 calc R
C20 C -0.0634(5) 0.6137(2) 0.73711(15) 0.0303(11) Uani 1 1 d .
H20A H -0.1397 0.6336 0.7211 0.036 Uiso 1 1 calc R
H20B H -0.1009 0.5812 0.7556 0.036 Uiso 1 1 calc R
P4 P 0.04682(12) 0.66692(5) 0.76737(4) 0.0276(3) Uani 1 1 d .
C411 C -0.0105(5) 0.6716(2) 0.82310(16) 0.0303(11) Uani 1 1 d .
C412 C -0.0905(5) 0.6278(2) 0.84398(17) 0.0343(11) Uani 1 1 d .
H412 H -0.1233 0.594 0.8283 0.041 Uiso 1 1 calc R
C413 C -0.1218(6) 0.6338(2) 0.88784(18) 0.0412(13) Uani 1 1 d .
H413 H -0.1734 0.6033 0.9021 0.049 Uiso 1 1 calc R
C414 C -0.0786(6) 0.6837(3) 0.91098(18) 0.0452(14) Uani 1 1 d .
H414 H -0.1025 0.6877 0.9407 0.054 Uiso 1 1 calc R
C415 C -0.0007(6) 0.7276(3) 0.89079(18) 0.0434(14) Uani 1 1 d .
H415 H 0.0304 0.7615 0.9067 0.052 Uiso 1 1 calc R
C416 C 0.0318(6) 0.7221(2) 0.84727(18) 0.0378(12) Uani 1 1 d .
H416 H 0.0835 0.7529 0.8334 0.045 Uiso 1 1 calc R
C421 C -0.0158(5) 0.73824(18) 0.74639(18) 0.0286(10) Uani 1 1 d .
C422 C 0.0639(5) 0.7736(2) 0.71857(16) 0.0326(11) Uani 1 1 d .
H422 H 0.1565 0.7624 0.7114 0.039 Uiso 1 1 calc R
C423 C 0.0058(5) 0.8259(2) 0.70132(17) 0.0336(11) Uani 1 1 d .
H423 H 0.0604 0.8504 0.6828 0.04 Uiso 1 1 calc R
C424 C -0.1286(5) 0.8424(2) 0.71059(17) 0.0359(12) Uani 1 1 d .
H424 H -0.1667 0.8777 0.6982 0.043 Uiso 1 1 calc R
C425 C -0.2094(5) 0.8070(2) 0.73836(17) 0.0370(13) Uani 1 1 d .
H425 H -0.302 0.8186 0.7453 0.044 Uiso 1 1 calc R
C426 C -0.1533(5) 0.75487(19) 0.75580(18) 0.0320(11) Uani 1 1 d .
H426 H -0.2085 0.7304 0.7742 0.038 Uiso 1 1 calc R
C1 C 0.1736(5) 0.5548(2) 0.79168(16) 0.0281(10) Uani 1 1 d .
C2 C 0.1211(5) 0.5197(2) 0.81803(16) 0.0301(11) Uani 1 1 d .
N11 N 0.1459(4) 0.41774(17) 0.91233(13) 0.0337(9) Uani 1 1 d .
C12 C 0.0111(5) 0.4070(2) 0.92078(16) 0.0317(11) Uani 1 1 d .
C13 C -0.0941(5) 0.4306(2) 0.89510(17) 0.0351(11) Uani 1 1 d .
H13 H -0.1887 0.4215 0.9013 0.042 Uiso 1 1 calc R
C14 C -0.0614(5) 0.4674(2) 0.86066(17) 0.0329(11) Uani 1 1 d .
H14 H -0.1334 0.4833 0.843 0.039 Uiso 1 1 calc R
C15 C 0.0768(5) 0.48100(19) 0.85183(16) 0.0305(11) Uani 1 1 d .
C16 C 0.1772(5) 0.4539(2) 0.87941(16) 0.0330(11) Uani 1 1 d .
H16 H 0.2727 0.4621 0.874 0.04 Uiso 1 1 calc R
N21 N -0.1503(5) 0.36697(18) 0.97264(15) 0.0393(10) Uani 1 1 d .
C22 C -0.0192(5) 0.3673(2) 0.95848(17) 0.0321(11) Uani 1 1 d .
C23 C 0.0863(6) 0.3328(2) 0.97787(17) 0.0399(12) Uani 1 1 d .
H23 H 0.179 0.3345 0.9671 0.048 Uiso 1 1 calc R
C24 C 0.0541(6) 0.2969(2) 1.01243(17) 0.0417(13) Uani 1 1 d .
H24 H 0.1232 0.2727 1.0258 0.05 Uiso 1 1 calc R
C25 C -0.0808(6) 0.2967(2) 1.02731(17) 0.0406(12) Uani 1 1 d .
H25 H -0.1063 0.273 1.0517 0.049 Uiso 1 1 calc R
C26 C -0.1784(6) 0.3313(2) 1.00631(18) 0.0443(13) Uani 1 1 d .
H26 H -0.2718 0.3297 1.0164 0.053 Uiso 1 1 calc R
C3 C 0.3350(4) 0.6793(2) 0.70821(16) 0.0274(10) Uani 1 1 d .
C4 C 0.3876(5) 0.7140(2) 0.68189(17) 0.0333(11) Uani 1 1 d .
C41 C 0.4453(5) 0.75459(19) 0.65095(16) 0.0277(10) Uani 1 1 d .
C42 C 0.3614(5) 0.7850(2) 0.62069(16) 0.0314(11) Uani 1 1 d .
H42 H 0.2641 0.7773 0.6199 0.038 Uiso 1 1 calc R
C43 C 0.4185(6) 0.8262(2) 0.59193(16) 0.0360(11) Uani 1 1 d .
H43 H 0.3601 0.8462 0.5718 0.043 Uiso 1 1 calc R
C44 C 0.5599(5) 0.83805(19) 0.59254(16) 0.0340(11) Uani 1 1 d .
H44 H 0.598 0.8667 0.5731 0.041 Uiso 1 1 calc R
C45 C 0.6452(5) 0.8086(2) 0.62102(17) 0.0337(11) Uani 1 1 d .
H45 H 0.7423 0.8167 0.6211 0.04 Uiso 1 1 calc R
C46 C 0.5907(5) 0.76684(19) 0.64986(17) 0.0313(11) Uani 1 1 d .
H46 H 0.6513 0.7462 0.6691 0.038 Uiso 1 1 calc R
C101 C 0.1080(11) 0.5461(7) 1.0047(3) 0.114(4) Uani 1 1 d .
C102 C 0.1300(19) 0.6015(6) 1.0230(5) 0.136(5) Uani 1 1 d .
H102 H 0.0686 0.6337 1.0166 0.163 Uiso 1 1 calc R
C103 C 0.2374(16) 0.6102(7) 1.0499(4) 0.131(5) Uani 1 1 d .
H103 H 0.2502 0.6482 1.0631 0.157 Uiso 1 1 calc R
C104 C 0.3268(12) 0.5660(5) 1.0582(4) 0.111(3) Uani 1 1 d .
H104 H 0.3986 0.5736 1.0787 0.134 Uiso 1 1 calc R
C105 C 0.3224(12) 0.5092(5) 1.0390(3) 0.103(3) Uani 1 1 d .
H105 H 0.3911 0.4795 1.0442 0.124 Uiso 1 1 calc R
C106 C 0.2092(12) 0.4999(4) 1.0119(3) 0.105(4) Uani 1 1 d .
H106 H 0.1985 0.4624 0.9978 0.126 Uiso 1 1 calc R
C107 C -0.0161(15) 0.5369(7) 0.9751(4) 0.168(6) Uani 1 1 d .
H10C H -0.0778 0.5718 0.977 0.252 Uiso 1 1 calc RD
H10D H -0.067 0.501 0.9841 0.252 Uiso 1 1 calc R
H10E H 0.0161 0.5321 0.9452 0.252 Uiso 1 1 calc R
C201 C -0.2793(14) 0.6362(6) 1.0298(5) 0.133(4) Uiso 1 1 d .
C202 C -0.3469(13) 0.6685(5) 0.9985(4) 0.115(4) Uiso 1 1 d .
H202 H -0.4051 0.6507 0.9772 0.138 Uiso 1 1 calc R
C203 C -0.3222(11) 0.7303(5) 1.0009(3) 0.104(3) Uiso 1 1 d .
H203 H -0.3673 0.7556 0.9805 0.125 Uiso 1 1 calc R
C204 C -0.2365(11) 0.7561(5) 1.0310(3) 0.105(3) Uiso 1 1 d .
H204 H -0.2228 0.7982 1.0296 0.126 Uiso 1 1 calc R
C205 C -0.1707(12) 0.7257(5) 1.0621(4) 0.119(4) Uiso 1 1 d .
H205 H -0.1136 0.7434 1.0837 0.142 Uiso 1 1 calc R
C206 C -0.1981(13) 0.6625(6) 1.0587(4) 0.132(4) Uiso 1 1 d .
H206 H -0.1534 0.6372 1.0791 0.158 Uiso 1 1 calc R
C207 C -0.284(2) 0.5626(8) 1.0239(6) 0.240(9) Uiso 1 1 d .
H20C H -0.2935 0.5527 0.9931 0.359 Uiso 1 1 calc R
H20D H -0.3643 0.5465 1.0398 0.359 Uiso 1 1 calc R
H20E H -0.1983 0.545 1.0353 0.359 Uiso 1 1 calc RD

loop_
_atom_site_aniso_label
_atom_site_aniso_U_11
_atom_site_aniso_U_22
_atom_site_aniso_U_33
_atom_site_aniso_U_23
_atom_site_aniso_U_13
_atom_site_aniso_U_12
Ru1 0.01971(15) 0.01922(14) 0.03798(17) 0.00376(12) 0.00110(16) -0.00051(11)
P1 0.0234(6) 0.0214(6) 0.0429(7) 0.0030(5) 0.0001(5) -0.0017(5)
C111 0.027(3) 0.033(3) 0.040(3) 0.002(2) -0.009(2) -0.005(2)
C112 0.038(3) 0.035(3) 0.050(3) 0.004(2) 0.004(3) 0.004(2)
C113 0.053(4) 0.052(3) 0.048(3) 0.008(3) 0.003(3) 0.000(3)
C114 0.064(4) 0.045(3) 0.054(4) 0.018(3) -0.009(3) 0.000(3)
C115 0.036(3) 0.039(3) 0.063(4) 0.012(3) -0.002(3) -0.004(3)
C116 0.030(3) 0.035(3) 0.051(3) 0.005(2) -0.006(2) -0.005(2)
C121 0.033(3) 0.026(2) 0.043(3) -0.002(2) 0.001(2) 0.002(2)
C122 0.040(3) 0.030(3) 0.048(3) 0.001(2) -0.007(3) 0.003(2)
C123 0.057(4) 0.025(3) 0.059(4) 0.005(2) -0.012(3) 0.004(3)
C124 0.069(4) 0.031(3) 0.062(4) -0.001(3) -0.009(3) -0.013(3)
C125 0.046(3) 0.036(3) 0.062(4) -0.004(3) -0.011(3) -0.006(3)
C126 0.031(3) 0.029(3) 0.057(3) -0.001(2) -0.005(3) -0.001(2)
C10 0.026(2) 0.019(2) 0.042(3) 0.0039(18) 0.001(2) -0.0085(18)
P2 0.0218(6) 0.0207(5) 0.0434(7) 0.0040(5) 0.0017(5) -0.0003(4)
C211 0.024(2) 0.0169(19) 0.046(3) 0.002(2) -0.003(2) -0.0020(16)
C212 0.025(3) 0.025(2) 0.048(3) 0.000(2) -0.003(2) 0.001(2)
C213 0.037(3) 0.023(2) 0.047(3) 0.006(2) -0.001(2) -0.004(2)
C214 0.028(3) 0.023(2) 0.053(3) 0.004(2) -0.003(2) 0.004(2)
C215 0.028(3) 0.030(2) 0.046(3) 0.001(2) 0.000(2) 0.005(2)
C216 0.026(2) 0.026(2) 0.045(3) 0.002(2) 0.002(2) -0.0036(18)
C221 0.025(2) 0.023(2) 0.050(3) 0.003(2) 0.001(2) 0.004(2)
C222 0.023(2) 0.029(2) 0.042(3) 0.005(2) 0.002(2) -0.002(2)
C223 0.031(3) 0.042(3) 0.055(3) 0.009(3) -0.003(3) -0.004(2)
C224 0.047(3) 0.051(3) 0.044(3) -0.001(3) 0.003(3) 0.002(3)
C225 0.045(3) 0.037(3) 0.054(4) -0.005(2) -0.001(3) -0.011(3)
C226 0.037(3) 0.028(3) 0.052(3) -0.001(2) 0.006(3) -0.003(2)
P3 0.0211(6) 0.0186(5) 0.0404(7) 0.0038(5) 0.0010(5) -0.0004(5)
C311 0.025(2) 0.023(2) 0.042(3) 0.001(2) 0.004(2) -0.0011(19)
C312 0.030(3) 0.029(3) 0.051(3) 0.000(2) -0.004(2) 0.004(2)
C313 0.043(3) 0.033(3) 0.055(3) -0.003(2) -0.002(3) -0.005(2)
C314 0.061(4) 0.029(3) 0.057(4) -0.003(3) 0.001(3) -0.005(3)
C315 0.068(4) 0.028(3) 0.059(4) 0.002(2) -0.007(3) 0.006(3)
C316 0.048(3) 0.026(2) 0.043(3) 0.002(2) -0.002(3) 0.009(2)
C321 0.020(2) 0.026(2) 0.042(3) 0.001(2) -0.001(2) -0.0034(19)
C322 0.032(3) 0.030(2) 0.045(3) -0.001(2) -0.001(2) -0.004(2)
C323 0.037(3) 0.029(3) 0.057(4) 0.010(2) -0.010(3) -0.002(2)
C324 0.046(3) 0.040(3) 0.047(3) 0.013(2) 0.000(3) -0.009(3)
C325 0.057(4) 0.045(3) 0.048(3) 0.007(3) 0.012(3) 0.004(3)
C326 0.042(3) 0.042(3) 0.044(3) 0.011(2) 0.007(3) 0.008(3)
C20 0.026(2) 0.025(2) 0.040(3) 0.0015(18) 0.003(2) 0.0049(19)
P4 0.0238(6) 0.0184(5) 0.0406(6) 0.0027(5) 0.0003(5) 0.0002(4)
C411 0.026(3) 0.023(2) 0.041(3) 0.0033(19) 0.001(2) 0.005(2)
C412 0.024(2) 0.036(3) 0.043(3) -0.001(2) 0.002(2) 0.003(2)
C413 0.035(3) 0.038(3) 0.050(3) 0.009(2) 0.002(3) -0.003(2)
C414 0.038(3) 0.059(4) 0.038(3) 0.003(3) -0.002(3) 0.006(3)
C415 0.043(3) 0.036(3) 0.052(3) -0.008(2) -0.001(3) 0.006(3)
C416 0.035(3) 0.029(3) 0.049(3) 0.000(2) 0.000(3) 0.002(2)
C421 0.024(2) 0.023(2) 0.039(3) 0.000(2) -0.005(2) 0.0044(17)
C422 0.021(2) 0.030(2) 0.047(3) 0.001(2) 0.000(2) -0.007(2)
C423 0.031(3) 0.023(2) 0.047(3) 0.003(2) -0.007(2) -0.005(2)
C424 0.033(3) 0.026(2) 0.048(3) 0.004(2) -0.010(2) 0.001(2)
C425 0.025(2) 0.029(2) 0.057(4) 0.000(2) -0.004(2) 0.0040(19)
C426 0.022(2) 0.025(2) 0.049(3) -0.001(2) -0.002(2) -0.0003(18)
C1 0.022(2) 0.022(2) 0.040(3) -0.003(2) -0.002(2) -0.0001(19)
C2 0.022(2) 0.025(2) 0.044(3) 0.001(2) 0.000(2) -0.001(2)
N11 0.033(2) 0.026(2) 0.042(2) 0.0025(18) 0.0027(19) 0.0001(17)
C12 0.029(3) 0.022(2) 0.044(3) -0.0024(19) 0.001(2) -0.001(2)
C13 0.027(2) 0.026(2) 0.052(3) 0.004(2) 0.006(2) 0.000(2)
C14 0.028(3) 0.023(2) 0.047(3) 0.001(2) -0.003(2) 0.003(2)
C15 0.032(3) 0.018(2) 0.042(3) -0.0021(19) -0.001(2) -0.002(2)
C16 0.025(2) 0.028(2) 0.046(3) 0.002(2) 0.005(2) 0.002(2)
N21 0.040(3) 0.032(2) 0.046(3) 0.0013(19) 0.001(2) -0.0061(19)
C22 0.029(3) 0.024(2) 0.043(3) -0.0025(19) 0.001(2) -0.0023(19)
C23 0.042(3) 0.029(2) 0.049(3) -0.001(2) -0.002(3) 0.003(2)
C24 0.046(3) 0.032(3) 0.047(3) 0.004(2) 0.001(3) -0.004(2)
C25 0.056(3) 0.030(2) 0.036(3) 0.002(2) 0.000(3) 0.001(2)
C26 0.041(3) 0.040(3) 0.051(3) 0.000(2) 0.004(3) -0.009(2)
C3 0.012(2) 0.024(2) 0.046(3) 0.002(2) 0.001(2) 0.0022(18)
C4 0.023(3) 0.026(2) 0.051(3) -0.001(2) 0.001(2) 0.004(2)
C41 0.023(2) 0.018(2) 0.042(3) -0.0009(19) 0.004(2) -0.0016(18)
C42 0.027(2) 0.025(2) 0.042(3) -0.003(2) 0.002(2) 0.002(2)
C43 0.042(3) 0.024(2) 0.042(3) 0.000(2) -0.001(2) 0.007(2)
C44 0.039(3) 0.019(2) 0.044(3) -0.001(2) 0.013(2) -0.003(2)
C45 0.024(2) 0.022(2) 0.054(3) -0.006(2) 0.006(2) -0.0058(19)
C46 0.024(2) 0.019(2) 0.050(3) -0.002(2) 0.003(2) -0.0014(19)
C101 0.075(6) 0.184(13) 0.084(7) 0.069(8) -0.005(5) -0.023(7)
C102 0.184(16) 0.092(8) 0.131(11) 0.021(8) 0.058(11) -0.004(9)
C103 0.132(12) 0.149(12) 0.110(10) -0.014(8) 0.034(9) -0.005(11)
C104 0.083(7) 0.114(9) 0.137(10) -0.008(8) 0.021(7) -0.026(7)
C105 0.134(9) 0.095(7) 0.082(6) -0.001(5) -0.033(6) -0.028(6)
C106 0.127(10) 0.102(7) 0.086(6) 0.029(5) -0.020(6) -0.053(7)
C107 0.193(15) 0.198(14) 0.113(10) 0.010(10) -0.020(10) 0.046(13)

loop_
_atom_type_symbol
_atom_type_description
_atom_type_scat_dispersion_real
_atom_type_scat_dispersion_imag
_atom_type_scat_source
C C 0.0181 0.0091 'International Tables Vol C Tables 4.2.6.8 and 6.1.1.4'
H H 0 0 'International Tables Vol C Tables 4.2.6.8 and 6.1.1.4'
N N 0.0311 0.018 'International Tables Vol C Tables 4.2.6.8 and 6.1.1.4'
P P 0.2955 0.4335 'International Tables Vol C Tables 4.2.6.8 and 6.1.1.4'
Ru Ru 0.0552 3.296 'International Tables Vol C Tables 4.2.6.8 and 6.1.1.4'

loop_
_geom_angle_atom_site_label_1
_geom_angle_atom_site_label_2
_geom_angle_atom_site_label_3
_geom_angle
C1 Ru1 C3 178.9(2)
C1 Ru1 P3 87.58(13)
C3 Ru1 P3 93.47(13)
C1 Ru1 P1 92.73(13)
C3 Ru1 P1 86.22(13)
P3 Ru1 P1 179.68(5)
C1 Ru1 P2 98.75(13)
C3 Ru1 P2 81.00(12)
P3 Ru1 P2 109.05(5)
P1 Ru1 P2 71.00(4)
C1 Ru1 P4 81.99(13)
C3 Ru1 P4 98.26(12)
P3 Ru1 P4 71.17(4)
P1 Ru1 P4 108.78(5)
P2 Ru1 P4 179.23(5)
C111 P1 C121 101.8(2)
C111 P1 C10 106.9(2)
C121 P1 C10 105.1(2)
C111 P1 Ru1 117.87(16)
C121 P1 Ru1 128.60(17)
C10 P1 Ru1 93.71(15)
C112 C111 C116 118.5(5)
C112 C111 P1 116.8(4)
C116 C111 P1 124.6(4)
C113 C112 C111 120.4(5)
C113 C112 H112 119.8
C111 C112 H112 119.8
C114 C113 C112 120.0(6)
C114 C113 H113 120
C112 C113 H113 120
C115 C114 C113 120.9(6)
C115 C114 H114 119.6
C113 C114 H114 119.6
C114 C115 C116 119.7(6)
C114 C115 H115 120.1
C116 C115 H115 120.1
C115 C116 C111 120.4(5)
C115 C116 H116 119.8
C111 C116 H116 119.8
C122 C121 C126 119.3(5)
C122 C121 P1 120.9(4)
C126 C121 P1 119.7(4)
C121 C122 C123 119.7(5)
C121 C122 H122 120.2
C123 C122 H122 120.2
C124 C123 C122 120.2(5)
C124 C123 H123 119.9
C122 C123 H123 119.9
C123 C124 C125 120.1(5)
C123 C124 H124 120
C125 C124 H124 120
C126 C125 C124 120.3(6)
C126 C125 H125 119.8
C124 C125 H125 119.8
C125 C126 C121 120.4(5)
C125 C126 H126 119.8
C121 C126 H126 119.8
P1 C10 P2 94.1(2)
P1 C10 H10A 112.9
P2 C10 H10A 112.9
P1 C10 H10B 112.9
P2 C10 H10B 112.9
H10A C10 H10B 110.3
C221 P2 C211 99.9(2)
C221 P2 C10 110.4(2)
C211 P2 C10 101.4(2)
C221 P2 Ru1 121.48(16)
C211 P2 Ru1 127.78(17)
C10 P2 Ru1 92.97(15)
C212 C211 C216 118.6(4)
C212 C211 P2 122.8(3)
C216 C211 P2 118.4(4)
C213 C212 C211 120.3(5)
C213 C212 H212 119.9
C211 C212 H212 119.9
C212 C213 C214 120.5(5)
C212 C213 H213 119.7
C214 C213 H213 119.7
C215 C214 C213 119.9(4)
C215 C214 H214 120.1
C213 C214 H214 120.1
C216 C215 C214 119.3(4)
C216 C215 H215 120.4
C214 C215 H215 120.4
C215 C216 C211 121.4(5)
C215 C216 H216 119.3
C211 C216 H216 119.3
C222 C221 C226 118.6(5)
C222 C221 P2 123.5(4)
C226 C221 P2 117.7(4)
C221 C222 C223 120.6(5)
C221 C222 H222 119.7
C223 C222 H222 119.7
C224 C223 C222 120.0(5)
C224 C223 H223 120
C222 C223 H223 120
C223 C224 C225 119.5(5)
C223 C224 H224 120.2
C225 C224 H224 120.2
C226 C225 C224 120.1(5)
C226 C225 H225 119.9
C224 C225 H225 119.9
C225 C226 C221 121.0(5)
C225 C226 H226 119.5
C221 C226 H226 119.5
C321 P3 C311 100.9(2)
C321 P3 C20 108.1(2)
C311 P3 C20 105.2(2)
C321 P3 Ru1 118.16(15)
C311 P3 Ru1 128.50(17)
C20 P3 Ru1 93.66(15)
C316 C311 C312 119.5(5)
C316 C311 P3 121.4(4)
C312 C311 P3 119.0(4)
C313 C312 C311 120.9(5)
C313 C312 H312 119.5
C311 C312 H312 119.5
C314 C313 C312 118.8(6)
C314 C313 H313 120.6
C312 C313 H313 120.6
C313 C314 C315 121.1(5)
C313 C314 H314 119.4
C315 C314 H314 119.4
C314 C315 C316 120.0(5)
C314 C315 H315 120
C316 C315 H315 120
C311 C316 C315 119.6(5)
C311 C316 H316 120.2
C315 C316 H316 120.2
C326 C321 C322 118.7(5)
C326 C321 P3 116.2(4)
C322 C321 P3 125.0(4)
C323 C322 C321 119.7(5)
C323 C322 H322 120.1
C321 C322 H322 120.1
C322 C323 C324 121.2(5)
C322 C323 H323 119.4
C324 C323 H323 119.4
C325 C324 C323 118.3(5)
C325 C324 H324 120.8
C323 C324 H324 120.8
C326 C325 C324 121.0(6)
C326 C325 H325 119.5
C324 C325 H325 119.5
C325 C326 C321 121.0(5)
C325 C326 H326 119.5
C321 C326 H326 119.5
P4 C20 P3 94.2(2)
P4 C20 H20A 112.9
P3 C20 H20A 112.9
P4 C20 H20B 112.9
P3 C20 H20B 112.9
H20A C20 H20B 110.3
C411 P4 C421 100.8(2)
C411 P4 C20 110.1(2)
C421 P4 C20 101.2(2)
C411 P4 Ru1 120.48(16)
C421 P4 Ru1 127.98(17)
C20 P4 Ru1 93.27(15)
C412 C411 C416 118.2(5)
C412 C411 P4 124.4(4)
C416 C411 P4 117.4(4)
C413 C412 C411 119.9(5)
C413 C412 H412 120.1
C411 C412 H412 120.1
C414 C413 C412 120.9(5)
C414 C413 H413 119.6
C412 C413 H413 119.6
C415 C414 C413 120.0(5)
C415 C414 H414 120
C413 C414 H414 120
C414 C415 C416 119.7(5)
C414 C415 H415 120.1
C416 C415 H415 120.1
C415 C416 C411 121.3(5)
C415 C416 H416 119.4
C411 C416 H416 119.4
C422 C421 C426 119.6(4)
C422 C421 P4 122.2(4)
C426 C421 P4 118.0(4)
C421 C422 C423 119.2(5)
C421 C422 H422 120.4
C423 C422 H422 120.4
C424 C423 C422 121.4(5)
C424 C423 H423 119.3
C422 C423 H423 119.3
C423 C424 C425 119.8(5)
C423 C424 H424 120.1
C425 C424 H424 120.1
C426 C425 C424 119.7(5)
C426 C425 H425 120.2
C424 C425 H425 120.2
C425 C426 C421 120.4(5)
C425 C426 H426 119.8
C421 C426 H426 119.8
C2 C1 Ru1 176.6(4)
C1 C2 C15 172.3(5)
C16 N11 C12 118.3(4)
N11 C12 C13 121.5(5)
N11 C12 C22 116.5(4)
C13 C12 C22 122.0(4)
C14 C13 C12 120.0(5)
C14 C13 H13 120
C12 C13 H13 120
C13 C14 C15 120.0(5)
C13 C14 H14 120
C15 C14 H14 120
C14 C15 C2 124.4(5)
C14 C15 C16 115.9(4)
C2 C15 C16 119.7(5)
N11 C16 C15 124.2(5)
N11 C16 H16 117.9
C15 C16 H16 117.9
C22 N21 C26 116.7(5)
N21 C22 C23 122.5(5)
N21 C22 C12 116.3(4)
C23 C22 C12 121.1(5)
C24 C23 C22 119.3(5)
C24 C23 H23 120.4
C22 C23 H23 120.4
C23 C24 C25 118.4(5)
C23 C24 H24 120.8
C25 C24 H24 120.8
C24 C25 C26 118.8(5)
C24 C25 H25 120.6
C26 C25 H25 120.6
N21 C26 C25 124.3(5)
N21 C26 H26 117.8
C25 C26 H26 117.8
C4 C3 Ru1 176.0(4)
C3 C4 C41 178.5(5)
C42 C41 C46 116.9(4)
C42 C41 C4 121.9(4)
C46 C41 C4 121.2(5)
C43 C42 C41 121.1(5)
C43 C42 H42 119.4
C41 C42 H42 119.4
C44 C43 C42 120.3(5)
C44 C43 H43 119.8
C42 C43 H43 119.8
C45 C44 C43 120.2(4)
C45 C44 H44 119.9
C43 C44 H44 119.9
C44 C45 C46 120.5(5)
C44 C45 H45 119.7
C46 C45 H45 119.7
C45 C46 C41 120.9(5)
C45 C46 H46 119.6
C41 C46 H46 119.6
C102 C101 C106 118.6(11)
C102 C101 C107 119.3(15)
C106 C101 C107 121.9(14)
C103 C102 C101 120.2(15)
C103 C102 H102 119.9
C101 C102 H102 119.9
C104 C103 C102 120.6(14)
C104 C103 H103 119.7
C102 C103 H103 119.7
C103 C104 C105 124.7(13)
C103 C104 H104 117.7
C105 C104 H104 117.7
C106 C105 C104 114.5(11)
C106 C105 H105 122.8
C104 C105 H105 122.8
C105 C106 C101 121.1(11)
C105 C106 H106 119.4
C101 C106 H106 119.4
C101 C107 H10C 109.5
C101 C107 H10D 109.5
H10C C107 H10D 109.5
C101 C107 H10E 109.5
H10C C107 H10E 109.5
H10D C107 H10E 109.5
C206 C201 C202 121.5(14)
C206 C201 C207 122.2(14)
C202 C201 C207 115.6(13)
C201 C202 C203 113.7(12)
C201 C202 H202 123.1
C203 C202 H202 123.1
C204 C203 C202 123.4(11)
C204 C203 H203 118.3
C202 C203 H203 118.3
C205 C204 C203 124.0(11)
C205 C204 H204 118
C203 C204 H204 118
C204 C205 C206 111.0(12)
C204 C205 H205 124.5
C206 C205 H205 124.5
C201 C206 C205 126.3(14)
C201 C206 H206 116.8
C205 C206 H206 116.8
C201 C207 H20C 109.5
C201 C207 H20D 109.5
H20C C207 H20D 109.5
C201 C207 H20E 109.5
H20C C207 H20E 109.5
H20D C207 H20E 109.5

loop_
_geom_bond_atom_site_label_1
_geom_bond_atom_site_label_2
_geom_bond_distance
Ru1 C1 2.043(5)
Ru1 C3 2.053(5)
Ru1 P3 2.3197(13)
Ru1 P1 2.3256(13)
Ru1 P2 2.3348(12)
Ru1 P4 2.3398(12)
P1 C111 1.820(5)
P1 C121 1.833(5)
P1 C10 1.840(5)
C111 C112 1.392(8)
C111 C116 1.392(7)
C112 C113 1.375(8)
C112 H112 0.95
C113 C114 1.371(8)
C113 H113 0.95
C114 C115 1.361(9)
C114 H114 0.95
C115 C116 1.387(8)
C115 H115 0.95
C116 H116 0.95
C121 C122 1.380(7)
C121 C126 1.395(7)
C122 C123 1.402(7)
C122 H122 0.95
C123 C124 1.371(8)
C123 H123 0.95
C124 C125 1.376(8)
C124 H124 0.95
C125 C126 1.374(7)
C125 H125 0.95
C126 H126 0.95
C10 P2 1.856(4)
C10 H10A 0.99
C10 H10B 0.99
P2 C221 1.826(5)
P2 C211 1.835(4)
C211 C212 1.385(7)
C211 C216 1.404(6)
C212 C213 1.378(7)
C212 H212 0.95
C213 C214 1.391(7)
C213 H213 0.95
C214 C215 1.387(7)
C214 H214 0.95
C215 C216 1.373(7)
C215 H215 0.95
C216 H216 0.95
C221 C222 1.383(7)
C221 C226 1.384(7)
C222 C223 1.386(7)
C222 H222 0.95
C223 C224 1.367(8)
C223 H223 0.95
C224 C225 1.395(8)
C224 H224 0.95
C225 C226 1.361(8)
C225 H225 0.95
C226 H226 0.95
P3 C321 1.824(5)
P3 C311 1.830(5)
P3 C20 1.856(5)
C311 C316 1.393(7)
C311 C312 1.397(7)
C312 C313 1.395(7)
C312 H312 0.95
C313 C314 1.385(8)
C313 H313 0.95
C314 C315 1.385(9)
C314 H314 0.95
C315 C316 1.401(7)
C315 H315 0.95
C316 H316 0.95
C321 C326 1.394(7)
C321 C322 1.401(7)
C322 C323 1.388(7)
C322 H322 0.95
C323 C324 1.393(8)
C323 H323 0.95
C324 C325 1.391(8)
C324 H324 0.95
C325 C326 1.371(8)
C325 H325 0.95
C326 H326 0.95
C20 P4 1.846(5)
C20 H20A 0.99
C20 H20B 0.99
P4 C411 1.809(5)
P4 C421 1.822(4)
C411 C412 1.401(7)
C411 C416 1.413(7)
C412 C413 1.394(7)
C412 H412 0.95
C413 C414 1.388(8)
C413 H413 0.95
C414 C415 1.382(8)
C414 H414 0.95
C415 C416 1.385(7)
C415 H415 0.95
C416 H416 0.95
C421 C422 1.396(7)
C421 C426 1.402(6)
C422 C423 1.399(7)
C422 H422 0.95
C423 C424 1.373(7)
C423 H423 0.95
C424 C425 1.400(7)
C424 H424 0.95
C425 C426 1.392(7)
C425 H425 0.95
C426 H426 0.95
C1 C2 1.237(7)
C2 C15 1.421(7)
N11 C16 1.332(6)
N11 C12 1.342(6)
C12 C13 1.389(7)
C12 C22 1.491(7)
C13 C14 1.380(7)
C13 H13 0.95
C14 C15 1.388(7)
C14 H14 0.95
C15 C16 1.422(7)
C16 H16 0.95
N21 C22 1.333(6)
N21 C26 1.338(7)
C22 C23 1.406(7)
C23 C24 1.371(7)
C23 H23 0.95
C24 C25 1.374(8)
C24 H24 0.95
C25 C26 1.377(8)
C25 H25 0.95
C26 H26 0.95
C3 C4 1.231(7)
C4 C41 1.429(7)
C41 C42 1.408(7)
C41 C46 1.423(7)
C42 C43 1.391(7)
C42 H42 0.95
C43 C44 1.384(8)
C43 H43 0.95
C44 C45 1.370(7)
C44 H44 0.95
C45 C46 1.391(7)
C45 H45 0.95
C46 H46 0.95
C101 C102 1.378(17)
C101 C106 1.435(16)
C101 C107 1.515(15)
C102 C103 1.337(18)
C102 H102 0.95
C103 C104 1.333(16)
C103 H103 0.95
C104 C105 1.402(13)
C104 H104 0.95
C105 C106 1.388(13)
C105 H105 0.95
C106 H106 0.95
C107 H10C 0.98
C107 H10D 0.98
C107 H10E 0.98
C201 C206 1.322(15)
C201 C202 1.369(15)
C201 C207 1.655(19)
C202 C203 1.403(14)
C202 H202 0.95
C203 C204 1.369(13)
C203 H203 0.95
C204 C205 1.336(13)
C204 H204 0.95
C205 C206 1.441(15)
C205 H205 0.95
C206 H206 0.95
C207 H20C 0.98
C207 H20D 0.98
C207 H20E 0.98
